data_1566030
loop_
_publ_author_name
'van Beek, Cody'
'van Leest, Nicolaas P.'
'Lutz, Martin'
'de Vos, Sander D.'
'Klein Gebbink, Robertus J.M.'
'de Bruin, Bas'
'Broere, Daniel L. J.'

_publ_section_title
;
 Combining Metal&#x2010;Metal Cooperativity, Metal&#x2010;Ligand
 Cooperativity and Chemical Non&#x2010;Innocence in Diiron Carbonyl
 Complexes
;
_journal_name_full 'Chemical Science'
_journal_paper_doi 10.1039/D1SC05473B
_journal_year 2022
_chemical_formula_moiety 'C31 H43 Fe2 K N2 O6 P2'
_chemical_formula_sum 'C31 H43 Fe2 K N2 O6 P2'
_chemical_formula_weight 752.41
_space_group_crystal_system monoclinic
_space_group_IT_number 15
_space_group_name_Hall '-C 2yc'
_space_group_name_H-M_alt 'C 1 2/c 1'
_atom_sites_solution_hydrogens difmap
_atom_sites_solution_primary dual
_atom_sites_solution_secondary difmap
_audit_creation_method SHELXL-2018/3
_audit_update_record
;
2021-09-20 deposited with the CCDC.	2022-01-12 downloaded from the CCDC.
;
_cell_angle_alpha 90
_cell_angle_beta 106.275(1)
_cell_angle_gamma 90
_cell_formula_units_Z 8
_cell_length_a 24.9530(8)
_cell_length_b 10.2928(4)
_cell_length_c 28.5081(9)
_cell_measurement_reflns_used 39635
_cell_measurement_temperature 150(2)
_cell_measurement_theta_max 27.54
_cell_measurement_theta_min 1.48
_cell_volume 7028.5(4)
_computing_cell_refinement Peakref
_computing_data_collection Apex3
_computing_data_reduction 'Eval15, Sadabs'
_computing_structure_refinement 'SHELXL-2018/3 (Sheldrick, 2018)'
_computing_structure_solution SHELXT
_diffrn_ambient_temperature 150(2)
_diffrn_measured_fraction_theta_full 1.000
_diffrn_measured_fraction_theta_max 1.000
_diffrn_measurement_device_type 'Bruker Kappa ApexII'
_diffrn_measurement_method '\f and \w scans'
_diffrn_radiation_type MoK\a
_diffrn_radiation_wavelength 0.71073
_diffrn_reflns_av_R_equivalents 0.0526
_diffrn_reflns_av_unetI/netI 0.0303
_diffrn_reflns_Laue_measured_fraction_full 1.000
_diffrn_reflns_Laue_measured_fraction_max 1.000
_diffrn_reflns_limit_h_max 32
_diffrn_reflns_limit_h_min -32
_diffrn_reflns_limit_k_max 13
_diffrn_reflns_limit_k_min -13
_diffrn_reflns_limit_l_max 37
_diffrn_reflns_limit_l_min -37
_diffrn_reflns_number 62898
_diffrn_reflns_point_group_measured_fraction_full 1.000
_diffrn_reflns_point_group_measured_fraction_max 1.000
_diffrn_reflns_theta_full 25.242
_diffrn_reflns_theta_max 27.500
_diffrn_reflns_theta_min 1.488
_diffrn_source 'sealed tube'
_exptl_absorpt_coefficient_mu 1.078
_exptl_absorpt_correction_T_max 1.0000
_exptl_absorpt_correction_T_min 0.6834
_exptl_absorpt_correction_type numerical
_exptl_absorpt_process_details
;
 SADABS 2016/2: Krause, L., Herbst-Irmer, R., Sheldrick G.M. & Stalke D.,
 J. Appl. Cryst. 48 (2015) 3-10
;
_exptl_crystal_colour 'dark red'
_exptl_crystal_density_diffrn 1.422
_exptl_crystal_description needle
_exptl_crystal_F_000 3136
_exptl_crystal_size_max 0.47
_exptl_crystal_size_mid 0.11
_exptl_crystal_size_min 0.07
_refine_diff_density_max 0.518
_refine_diff_density_min -0.321
_refine_diff_density_rms 0.066
_refine_ls_extinction_method none
_refine_ls_goodness_of_fit_ref 1.049
_refine_ls_hydrogen_treatment constr
_refine_ls_matrix_type full
_refine_ls_number_parameters 406
_refine_ls_number_reflns 8081
_refine_ls_number_restraints 0
_refine_ls_restrained_S_all 1.049
_refine_ls_R_factor_all 0.0481
_refine_ls_R_factor_gt 0.0340
_refine_ls_shift/su_max 0.001
_refine_ls_shift/su_mean 0.000
_refine_ls_structure_factor_coef Fsqd
_refine_ls_weighting_details 'w=1/[\s^2^(Fo^2^)+(0.0371P)^2^+9.7860P] where P=(Fo^2^+2Fc^2^)/3'
_refine_ls_weighting_scheme calc
_refine_ls_wR_factor_gt 0.0777
_refine_ls_wR_factor_ref 0.0827
_reflns_Friedel_coverage 0.000
_reflns_number_gt 6498
_reflns_number_total 8081
_reflns_threshold_expression 'I > 2\s(I)'
_cod_data_source_file d1sc05473b2.cif
_cod_data_source_block l1177a
_cod_original_sg_symbol_H-M 'C 2/c'
_cod_database_code 1566030
_shelx_shelxl_version_number 2018/3
_shelx_space_group_comment
;
The symmetry employed for this shelxl refinement is uniquely defined
by the following loop, which should always be used as a source of
symmetry information in preference to the above space-group names.
They are only intended as comments.
;

loop_
_space_group_symop_operation_xyz
'x, y, z'
'-x, y, -z+1/2'
'x+1/2, y+1/2, z'
'-x+1/2, y+1/2, -z+1/2'
'-x, -y, -z'
'x, -y, z-1/2'
'-x+1/2, -y+1/2, -z'
'x+1/2, -y+1/2, z-1/2'

loop_
_atom_site_label
_atom_site_type_symbol
_atom_site_fract_x
_atom_site_fract_y
_atom_site_fract_z
_atom_site_U_iso_or_equiv
_atom_site_adp_type
_atom_site_occupancy
_atom_site_site_symmetry_order
_atom_site_calc_flag
_atom_site_refinement_flags_posn
_atom_site_refinement_flags_adp
_atom_site_refinement_flags_occupancy
_atom_site_disorder_assembly
_atom_site_disorder_group
Fe1 Fe 0.15939(2) 0.37684(3) 0.65294(2) 0.01389(7) Uani 1 1 d . . . . .
Fe2 Fe 0.25848(2) 0.37553(3) 0.64372(2) 0.01384(7) Uani 1 1 d . . . . .
K1 K 0.21872(2) 0.88177(4) 0.66465(2) 0.02233(11) Uani 1 1 d . . . . .
P1 P 0.07314(2) 0.43283(5) 0.64761(2) 0.01692(11) Uani 1 1 d . . . . .
P2 P 0.33335(2) 0.45730(5) 0.62945(2) 0.01731(11) Uani 1 1 d . . . . .
O1 O 0.21345(6) 0.63274(14) 0.65911(6) 0.0258(3) Uani 1 1 d . . . . .
O2 O 0.18753(7) 0.42234(18) 0.75720(6) 0.0334(4) Uani 1 1 d . . . . .
O3 O 0.15667(9) 0.09201(16) 0.66061(9) 0.0500(5) Uani 1 1 d . . . . .
O4 O 0.31119(7) 0.37147(18) 0.74806(6) 0.0356(4) Uani 1 1 d . . . . .
O5 O 0.27033(7) 0.09202(14) 0.63419(6) 0.0299(4) Uani 1 1 d . . . . .
O6 O 0.15512(8) 0.8839(2) 0.56764(7) 0.0478(5) Uani 1 1 d . . . . .
N1 N 0.13293(7) 0.38631(16) 0.57765(6) 0.0165(3) Uani 1 1 d . . . . .
N2 N 0.22362(7) 0.40150(16) 0.56996(6) 0.0163(3) Uani 1 1 d . . . . .
C1 C 0.03976(9) 0.3877(3) 0.58601(8) 0.0310(5) Uani 1 1 d . . . . .
H1 H 0.001085 0.368090 0.574449 0.037 Uiso 0.66(2) 1 calc R U P A 1
H1A H 0.022555 0.300943 0.585842 0.037 Uiso 0.34(2) 1 calc R U P A 2
H1B H 0.009403 0.450314 0.571956 0.037 Uiso 0.34(2) 1 calc R U P A 2
C2 C 0.07593(8) 0.3837(2) 0.55608(8) 0.0212(4) Uani 1 1 d . . . . .
C3 C 0.05381(9) 0.3799(2) 0.50438(8) 0.0298(5) Uani 1 1 d . . . . .
H3 H 0.014815 0.368623 0.490285 0.036 Uiso 1 1 calc R U . . .
C4 C 0.08776(10) 0.3923(2) 0.47513(8) 0.0298(5) Uani 1 1 d . . . . .
H4 H 0.072628 0.392175 0.440618 0.036 Uiso 1 1 calc R U . . .
C5 C 0.14597(9) 0.4053(2) 0.49622(8) 0.0232(5) Uani 1 1 d . . . . .
C6 C 0.16748(8) 0.39695(19) 0.54853(7) 0.0172(4) Uani 1 1 d . . . . .
C7 C 0.18311(10) 0.4235(2) 0.46812(8) 0.0294(5) Uani 1 1 d . . . . .
H7 H 0.169367 0.430646 0.433593 0.035 Uiso 1 1 calc R U . . .
C8 C 0.23922(10) 0.4310(3) 0.49026(8) 0.0295(5) Uani 1 1 d . . . . .
H8 H 0.264581 0.443792 0.471280 0.035 Uiso 1 1 calc R U . . .
C9 C 0.25901(9) 0.4196(2) 0.54118(8) 0.0222(4) Uani 1 1 d . . . . .
C10 C 0.31871(10) 0.4241(3) 0.56510(8) 0.0344(6) Uani 1 1 d . . . . .
H10A H 0.335936 0.492475 0.549635 0.041 Uiso 0.66(2) 1 calc R U P A 1
H10B H 0.335693 0.339882 0.560477 0.041 Uiso 0.66(2) 1 calc R U P A 1
H10 H 0.346608 0.411161 0.548720 0.041 Uiso 0.34(2) 1 calc R U P A 2
C11 C 0.05369(9) 0.6051(2) 0.65214(9) 0.0265(5) Uani 1 1 d . . . . .
H11 H 0.012030 0.611174 0.642715 0.032 Uiso 1 1 calc R U . . .
C12 C 0.07481(10) 0.6879(2) 0.61681(11) 0.0402(7) Uani 1 1 d . . . . .
H12A H 0.063328 0.778370 0.618771 0.060 Uiso 1 1 calc R U . . .
H12B H 0.059058 0.655652 0.583442 0.060 Uiso 1 1 calc R U . . .
H12C H 0.115638 0.683147 0.625477 0.060 Uiso 1 1 calc R U . . .
C13 C 0.07629(12) 0.6546(3) 0.70435(11) 0.0452(7) Uani 1 1 d . . . . .
H13A H 0.116957 0.644345 0.714957 0.068 Uiso 1 1 calc R U . . .
H13B H 0.059679 0.604577 0.725987 0.068 Uiso 1 1 calc R U . . .
H13C H 0.066762 0.746612 0.705678 0.068 Uiso 1 1 calc R U . . .
C14 C 0.03386(10) 0.3511(2) 0.68574(9) 0.0304(5) Uani 1 1 d . . . . .
H14 H 0.051742 0.377186 0.720386 0.036 Uiso 1 1 calc R U . . .
C15 C -0.02742(11) 0.3912(3) 0.67351(12) 0.0488(8) Uani 1 1 d . . . . .
H15A H -0.046135 0.369649 0.639359 0.073 Uiso 1 1 calc R U . . .
H15B H -0.029893 0.485050 0.678401 0.073 Uiso 1 1 calc R U . . .
H15C H -0.045554 0.344808 0.694915 0.073 Uiso 1 1 calc R U . . .
C16 C 0.03813(13) 0.2039(3) 0.68340(14) 0.0575(9) Uani 1 1 d . . . . .
H16A H 0.017194 0.164215 0.704072 0.086 Uiso 1 1 calc R U . . .
H16B H 0.077414 0.177899 0.695040 0.086 Uiso 1 1 calc R U . . .
H16C H 0.022550 0.174929 0.649564 0.086 Uiso 1 1 calc R U . . .
C17 C 0.34971(11) 0.6329(2) 0.63654(12) 0.0419(7) Uani 1 1 d . . . . .
H17 H 0.386604 0.647690 0.630073 0.050 Uiso 1 1 calc R U . . .
C18 C 0.30586(14) 0.7130(3) 0.60018(15) 0.0655(11) Uani 1 1 d . . . . .
H18A H 0.268805 0.692576 0.603670 0.098 Uiso 1 1 calc R U . . .
H18B H 0.306878 0.692336 0.566879 0.098 Uiso 1 1 calc R U . . .
H18C H 0.313648 0.805626 0.606565 0.098 Uiso 1 1 calc R U . . .
C19 C 0.35457(12) 0.6729(3) 0.68883(14) 0.0637(11) Uani 1 1 d . . . . .
H19A H 0.363431 0.765737 0.692871 0.095 Uiso 1 1 calc R U . . .
H19B H 0.384317 0.622659 0.711215 0.095 Uiso 1 1 calc R U . . .
H19C H 0.319093 0.656248 0.696162 0.095 Uiso 1 1 calc R U . . .
C20 C 0.40397(9) 0.3877(3) 0.65734(9) 0.0329(6) Uani 1 1 d . . . . .
H20 H 0.419501 0.432732 0.689350 0.039 Uiso 1 1 calc R U . . .
C21 C 0.40275(11) 0.2442(3) 0.66830(11) 0.0425(7) Uani 1 1 d . . . . .
H21A H 0.388043 0.196167 0.637718 0.064 Uiso 1 1 calc R U . . .
H21B H 0.378729 0.229317 0.689717 0.064 Uiso 1 1 calc R U . . .
H21C H 0.440670 0.214201 0.684592 0.064 Uiso 1 1 calc R U . . .
C22 C 0.44479(10) 0.4136(3) 0.62662(11) 0.0442(7) Uani 1 1 d . . . . .
H22A H 0.482251 0.384197 0.644667 0.066 Uiso 1 1 calc R U . . .
H22B H 0.445699 0.506887 0.620020 0.066 Uiso 1 1 calc R U . . .
H22C H 0.432377 0.366184 0.595650 0.066 Uiso 1 1 calc R U . . .
C23 C 0.21082(8) 0.51718(19) 0.65341(7) 0.0150(4) Uani 1 1 d . . . . .
C24 C 0.17646(8) 0.4025(2) 0.71524(8) 0.0209(4) Uani 1 1 d . . . . .
C25 C 0.15609(9) 0.2037(2) 0.65488(9) 0.0262(5) Uani 1 1 d . . . . .
C26 C 0.28972(8) 0.3728(2) 0.70623(8) 0.0212(4) Uani 1 1 d . . . . .
C27 C 0.26580(9) 0.2042(2) 0.63611(7) 0.0190(4) Uani 1 1 d . . . . .
C28 C 0.11243(13) 0.9732(4) 0.54422(11) 0.0551(8) Uani 1 1 d . . . . .
H28A H 0.127958 1.043509 0.528256 0.066 Uiso 1 1 calc R U . . .
H28B H 0.095344 1.012500 0.568290 0.066 Uiso 1 1 calc R U . . .
C29 C 0.06964(14) 0.8960(4) 0.50672(13) 0.0686(11) Uani 1 1 d . . . . .
H29A H 0.039620 0.864585 0.520358 0.082 Uiso 1 1 calc R U . . .
H29B H 0.052807 0.949170 0.477337 0.082 Uiso 1 1 calc R U . . .
C30 C 0.10201(13) 0.7850(4) 0.49471(11) 0.0642(10) Uani 1 1 d . . . . .
H30A H 0.107388 0.796460 0.461847 0.077 Uiso 1 1 calc R U . . .
H30B H 0.082181 0.701979 0.495332 0.077 Uiso 1 1 calc R U . . .
C31 C 0.15750(13) 0.7856(3) 0.53341(10) 0.0516(8) Uani 1 1 d . . . . .
H31A H 0.164507 0.699987 0.549812 0.062 Uiso 1 1 calc R U . . .
H31B H 0.188058 0.803943 0.518477 0.062 Uiso 1 1 calc R U . . .

loop_
_atom_site_aniso_label
_atom_site_aniso_U_11
_atom_site_aniso_U_22
_atom_site_aniso_U_33
_atom_site_aniso_U_23
_atom_site_aniso_U_13
_atom_site_aniso_U_12
Fe1 0.01189(13) 0.01349(14) 0.01584(14) 0.00041(11) 0.00312(10) 0.00035(11)
Fe2 0.01176(13) 0.01291(14) 0.01623(14) -0.00070(11) 0.00289(10) 0.00155(11)
K1 0.0313(3) 0.0117(2) 0.0221(2) -0.00030(17) 0.00433(19) 0.00011(18)
P1 0.0108(2) 0.0214(3) 0.0185(2) -0.0022(2) 0.00413(19) -0.0022(2)
P2 0.0114(2) 0.0187(3) 0.0221(3) -0.0033(2) 0.0050(2) 0.0003(2)
O1 0.0223(8) 0.0122(7) 0.0438(9) -0.0038(7) 0.0107(7) -0.0002(6)
O2 0.0280(9) 0.0536(11) 0.0178(8) 0.0012(7) 0.0054(7) -0.0015(8)
O3 0.0574(13) 0.0147(8) 0.0895(16) 0.0080(9) 0.0396(12) 0.0058(8)
O4 0.0276(9) 0.0581(12) 0.0184(8) -0.0016(8) 0.0020(7) 0.0123(8)
O5 0.0419(10) 0.0139(8) 0.0395(9) 0.0018(7) 0.0203(8) 0.0024(7)
O6 0.0428(11) 0.0592(13) 0.0341(10) 0.0009(9) -0.0011(9) -0.0034(10)
N1 0.0142(8) 0.0185(8) 0.0160(8) -0.0025(7) 0.0030(6) -0.0007(7)
N2 0.0148(8) 0.0158(8) 0.0182(8) -0.0016(6) 0.0044(7) -0.0010(6)
C1 0.0157(10) 0.0501(15) 0.0247(11) -0.0082(11) 0.0017(9) 0.0035(10)
C2 0.0161(10) 0.0253(11) 0.0204(10) -0.0043(9) 0.0023(8) -0.0023(9)
C3 0.0175(11) 0.0463(15) 0.0216(11) -0.0100(10) -0.0013(9) -0.0009(10)
C4 0.0258(12) 0.0435(14) 0.0167(10) -0.0070(10) 0.0001(9) 0.0045(11)
C5 0.0221(11) 0.0282(12) 0.0176(10) -0.0041(8) 0.0029(8) 0.0006(9)
C6 0.0185(10) 0.0140(9) 0.0179(9) -0.0036(7) 0.0028(8) 0.0013(8)
C7 0.0305(12) 0.0408(14) 0.0172(10) -0.0038(10) 0.0072(9) -0.0025(11)
C8 0.0257(12) 0.0438(14) 0.0220(11) -0.0022(10) 0.0117(9) -0.0058(11)
C9 0.0202(10) 0.0244(11) 0.0240(11) -0.0019(9) 0.0096(9) -0.0009(9)
C10 0.0223(12) 0.0563(17) 0.0253(12) -0.0015(11) 0.0079(10) -0.0108(11)
C11 0.0125(10) 0.0276(12) 0.0399(13) -0.0010(10) 0.0084(9) 0.0035(9)
C12 0.0251(12) 0.0292(13) 0.0683(19) 0.0187(13) 0.0166(13) 0.0083(11)
C13 0.0433(16) 0.0332(14) 0.0573(18) -0.0204(13) 0.0110(14) 0.0038(12)
C14 0.0230(12) 0.0398(14) 0.0305(12) 0.0020(10) 0.0112(10) -0.0080(10)
C15 0.0280(14) 0.0576(19) 0.069(2) 0.0088(16) 0.0269(14) -0.0074(13)
C16 0.0471(18) 0.0403(17) 0.094(3) 0.0217(17) 0.0341(18) -0.0095(14)
C17 0.0258(13) 0.0244(12) 0.085(2) -0.0119(13) 0.0316(14) -0.0078(10)
C18 0.069(2) 0.0285(15) 0.126(3) 0.0276(18) 0.071(2) 0.0182(15)
C19 0.0303(15) 0.0560(19) 0.106(3) -0.057(2) 0.0212(17) -0.0140(14)
C20 0.0171(11) 0.0444(15) 0.0363(13) -0.0016(11) 0.0062(10) 0.0082(10)
C21 0.0303(14) 0.0525(17) 0.0450(16) 0.0100(13) 0.0108(12) 0.0191(13)
C22 0.0197(12) 0.0500(17) 0.0678(19) 0.0036(15) 0.0201(13) 0.0084(12)
C23 0.0124(9) 0.0157(9) 0.0164(9) 0.0009(7) 0.0030(7) 0.0016(7)
C24 0.0129(9) 0.0253(11) 0.0249(11) 0.0034(9) 0.0059(8) -0.0004(8)
C25 0.0254(11) 0.0217(11) 0.0349(12) -0.0001(10) 0.0139(10) 0.0020(9)
C26 0.0126(9) 0.0253(11) 0.0270(11) -0.0017(9) 0.0078(8) 0.0065(8)
C27 0.0201(10) 0.0196(10) 0.0187(10) 0.0005(8) 0.0075(8) 0.0013(8)
C28 0.0526(19) 0.074(2) 0.0390(16) 0.0123(16) 0.0123(14) 0.0063(17)
C29 0.0454(19) 0.089(3) 0.058(2) 0.027(2) -0.0073(16) -0.0067(19)
C30 0.0451(18) 0.110(3) 0.0347(16) -0.0122(18) 0.0061(14) -0.031(2)
C31 0.0520(18) 0.065(2) 0.0335(15) -0.0036(14) 0.0050(13) -0.0091(16)

loop_
_atom_type_symbol
_atom_type_description
_atom_type_scat_dispersion_real
_atom_type_scat_dispersion_imag
_atom_type_scat_source
C C 0.0033 0.0016 'International Tables Vol C Tables 4.2.6.8 and 6.1.1.4'
H H 0.0000 0.0000 'International Tables Vol C Tables 4.2.6.8 and 6.1.1.4'
Fe Fe 0.3463 0.8444 'International Tables Vol C Tables 4.2.6.8 and 6.1.1.4'
K K 0.2009 0.2494 'International Tables Vol C Tables 4.2.6.8 and 6.1.1.4'
N N 0.0061 0.0033 'International Tables Vol C Tables 4.2.6.8 and 6.1.1.4'
O O 0.0106 0.0060 'International Tables Vol C Tables 4.2.6.8 and 6.1.1.4'
P P 0.1023 0.0942 'International Tables Vol C Tables 4.2.6.8 and 6.1.1.4'

loop_
_diffrn_orient_matrix_type
_diffrn_orient_matrix_UB_11
_diffrn_orient_matrix_UB_12
_diffrn_orient_matrix_UB_13
_diffrn_orient_matrix_UB_21
_diffrn_orient_matrix_UB_22
_diffrn_orient_matrix_UB_23
_diffrn_orient_matrix_UB_31
_diffrn_orient_matrix_UB_32
_diffrn_orient_matrix_UB_33
'Nonius RMAT' 0.0064535 0.0953739 -0.0023818 0.0079072 0.0080484 0.0362633 0.0404787 -0.0167776 0.0038564

loop_
_geom_angle_atom_site_label_1
_geom_angle_atom_site_label_2
_geom_angle_atom_site_label_3
_geom_angle
_geom_angle_site_symmetry_1
_geom_angle_site_symmetry_3
_geom_angle_publ_flag
C24 Fe1 C25 96.96(10) . . ?
C24 Fe1 C23 84.63(9) . . ?
C25 Fe1 C23 141.56(9) . . ?
C24 Fe1 N1 167.80(9) . . ?
C25 Fe1 N1 94.32(9) . . ?
C23 Fe1 N1 89.44(7) . . ?
C24 Fe1 P1 89.16(7) . . ?
C25 Fe1 P1 102.21(7) . . ?
C23 Fe1 P1 116.22(6) . . ?
N1 Fe1 P1 83.90(5) . . ?
C24 Fe1 Fe2 98.03(7) . . ?
C25 Fe1 Fe2 93.00(7) . . ?
C23 Fe1 Fe2 49.06(6) . . ?
N1 Fe1 Fe2 86.00(5) . . ?
P1 Fe1 Fe2 162.30(2) . . ?
C26 Fe2 C27 94.40(10) . . ?
C26 Fe2 C23 89.03(9) . . ?
C27 Fe2 C23 147.14(9) . . ?
C26 Fe2 N2 173.31(9) . . ?
C27 Fe2 N2 91.86(8) . . ?
C23 Fe2 N2 86.99(7) . . ?
C26 Fe2 P2 92.06(7) . . ?
C27 Fe2 P2 103.57(7) . . ?
C23 Fe2 P2 108.97(6) . . ?
N2 Fe2 P2 84.17(5) . . ?
C26 Fe2 Fe1 93.65(7) . . ?
C27 Fe2 Fe1 98.74(7) . . ?
C23 Fe2 Fe1 48.40(6) . . ?
N2 Fe2 Fe1 87.73(5) . . ?
P2 Fe2 Fe1 156.47(2) . . ?
O1 K1 O3 142.60(6) . 1_565 ?
O1 K1 O2 102.52(5) . 4_556 ?
O3 K1 O2 105.29(6) 1_565 4_556 ?
O1 K1 O6 86.64(6) . . ?
O3 K1 O6 77.63(7) 1_565 . ?
O2 K1 O6 156.52(6) 4_556 . ?
O1 K1 O5 141.07(5) . 1_565 ?
O3 K1 O5 70.49(6) 1_565 1_565 ?
O2 K1 O5 76.90(5) 4_556 1_565 ?
O6 K1 O5 82.43(6) . 1_565 ?
O1 K1 O4 89.72(5) . 4_556 ?
O3 K1 O4 76.74(6) 1_565 4_556 ?
O2 K1 O4 70.48(5) 4_556 4_556 ?
O6 K1 O4 131.83(6) . 4_556 ?
O5 K1 O4 124.81(5) 1_565 4_556 ?
C1 P1 C11 105.02(11) . . ?
C1 P1 C14 106.33(12) . . ?
C11 P1 C14 101.62(11) . . ?
C1 P1 Fe1 100.28(8) . . ?
C11 P1 Fe1 121.21(7) . . ?
C14 P1 Fe1 120.63(8) . . ?
C10 P2 C17 105.78(14) . . ?
C10 P2 C20 105.05(12) . . ?
C17 P2 C20 100.13(12) . . ?
C10 P2 Fe2 100.17(8) . . ?
C17 P2 Fe2 121.92(8) . . ?
C20 P2 Fe2 121.85(9) . . ?
C23 O1 K1 175.80(15) . . ?
C24 O2 K1 134.50(15) . 4_546 ?
C25 O3 K1 143.20(18) . 1_545 ?
C26 O4 K1 138.76(15) . 4_546 ?
C27 O5 K1 134.32(15) . 1_545 ?
C31 O6 C28 107.9(2) . . ?
C31 O6 K1 123.87(17) . . ?
C28 O6 K1 128.02(18) . . ?
C6 N1 C2 118.68(17) . . ?
C6 N1 Fe1 124.50(13) . . ?
C2 N1 Fe1 116.81(13) . . ?
C6 N2 C9 119.22(17) . . ?
C6 N2 Fe2 122.76(13) . . ?
C9 N2 Fe2 117.99(13) . . ?
C2 C1 P1 113.81(16) . . ?
C2 C1 H1 123.1 . . ?
P1 C1 H1 123.1 . . ?
C2 C1 H1A 108.8 . . ?
P1 C1 H1A 108.8 . . ?
C2 C1 H1B 108.8 . . ?
P1 C1 H1B 108.8 . . ?
H1A C1 H1B 107.7 . . ?
N1 C2 C1 119.02(19) . . ?
N1 C2 C3 120.89(19) . . ?
C1 C2 C3 120.07(19) . . ?
C4 C3 C2 120.6(2) . . ?
C4 C3 H3 119.7 . . ?
C2 C3 H3 119.7 . . ?
C3 C4 C5 119.6(2) . . ?
C3 C4 H4 120.2 . . ?
C5 C4 H4 120.2 . . ?
C7 C5 C4 122.4(2) . . ?
C7 C5 C6 119.2(2) . . ?
C4 C5 C6 118.4(2) . . ?
N1 C6 N2 118.52(17) . . ?
N1 C6 C5 121.46(18) . . ?
N2 C6 C5 120.01(19) . . ?
C8 C7 C5 120.1(2) . . ?
C8 C7 H7 120.0 . . ?
C5 C7 H7 120.0 . . ?
C7 C8 C9 119.4(2) . . ?
C7 C8 H8 120.3 . . ?
C9 C8 H8 120.3 . . ?
N2 C9 C8 122.03(19) . . ?
N2 C9 C10 117.96(19) . . ?
C8 C9 C10 120.0(2) . . ?
C9 C10 P2 111.86(17) . . ?
C9 C10 H10A 109.2 . . ?
P2 C10 H10A 109.2 . . ?
C9 C10 H10B 109.2 . . ?
P2 C10 H10B 109.2 . . ?
H10A C10 H10B 107.9 . . ?
C9 C10 H10 124.1 . . ?
P2 C10 H10 124.1 . . ?
C12 C11 C13 110.9(2) . . ?
C12 C11 P1 110.12(17) . . ?
C13 C11 P1 110.82(17) . . ?
C12 C11 H11 108.3 . . ?
C13 C11 H11 108.3 . . ?
P1 C11 H11 108.3 . . ?
C11 C12 H12A 109.5 . . ?
C11 C12 H12B 109.5 . . ?
H12A C12 H12B 109.5 . . ?
C11 C12 H12C 109.5 . . ?
H12A C12 H12C 109.5 . . ?
H12B C12 H12C 109.5 . . ?
C11 C13 H13A 109.5 . . ?
C11 C13 H13B 109.5 . . ?
H13A C13 H13B 109.5 . . ?
C11 C13 H13C 109.5 . . ?
H13A C13 H13C 109.5 . . ?
H13B C13 H13C 109.5 . . ?
C16 C14 C15 109.7(2) . . ?
C16 C14 P1 111.75(19) . . ?
C15 C14 P1 113.74(18) . . ?
C16 C14 H14 107.1 . . ?
C15 C14 H14 107.1 . . ?
P1 C14 H14 107.1 . . ?
C14 C15 H15A 109.5 . . ?
C14 C15 H15B 109.5 . . ?
H15A C15 H15B 109.5 . . ?
C14 C15 H15C 109.5 . . ?
H15A C15 H15C 109.5 . . ?
H15B C15 H15C 109.5 . . ?
C14 C16 H16A 109.5 . . ?
C14 C16 H16B 109.5 . . ?
H16A C16 H16B 109.5 . . ?
C14 C16 H16C 109.5 . . ?
H16A C16 H16C 109.5 . . ?
H16B C16 H16C 109.5 . . ?
C19 C17 C18 111.5(3) . . ?
C19 C17 P2 109.1(2) . . ?
C18 C17 P2 111.1(2) . . ?
C19 C17 H17 108.4 . . ?
C18 C17 H17 108.4 . . ?
P2 C17 H17 108.4 . . ?
C17 C18 H18A 109.5 . . ?
C17 C18 H18B 109.5 . . ?
H18A C18 H18B 109.5 . . ?
C17 C18 H18C 109.5 . . ?
H18A C18 H18C 109.5 . . ?
H18B C18 H18C 109.5 . . ?
C17 C19 H19A 109.5 . . ?
C17 C19 H19B 109.5 . . ?
H19A C19 H19B 109.5 . . ?
C17 C19 H19C 109.5 . . ?
H19A C19 H19C 109.5 . . ?
H19B C19 H19C 109.5 . . ?
C21 C20 C22 110.0(2) . . ?
C21 C20 P2 113.13(18) . . ?
C22 C20 P2 112.83(18) . . ?
C21 C20 H20 106.8 . . ?
C22 C20 H20 106.8 . . ?
P2 C20 H20 106.8 . . ?
C20 C21 H21A 109.5 . . ?
C20 C21 H21B 109.5 . . ?
H21A C21 H21B 109.5 . . ?
C20 C21 H21C 109.5 . . ?
H21A C21 H21C 109.5 . . ?
H21B C21 H21C 109.5 . . ?
C20 C22 H22A 109.5 . . ?
C20 C22 H22B 109.5 . . ?
H22A C22 H22B 109.5 . . ?
C20 C22 H22C 109.5 . . ?
H22A C22 H22C 109.5 . . ?
H22B C22 H22C 109.5 . . ?
O1 C23 Fe1 138.94(16) . . ?
O1 C23 Fe2 138.45(16) . . ?
Fe1 C23 Fe2 82.53(8) . . ?
O2 C24 Fe1 178.7(2) . . ?
O3 C25 Fe1 173.7(2) . . ?
O4 C26 Fe2 179.3(2) . . ?
O5 C27 Fe2 175.64(18) . . ?
O6 C28 C29 106.3(3) . . ?
O6 C28 H28A 110.5 . . ?
C29 C28 H28A 110.5 . . ?
O6 C28 H28B 110.5 . . ?
C29 C28 H28B 110.5 . . ?
H28A C28 H28B 108.7 . . ?
C30 C29 C28 104.2(3) . . ?
C30 C29 H29A 110.9 . . ?
C28 C29 H29A 110.9 . . ?
C30 C29 H29B 110.9 . . ?
C28 C29 H29B 110.9 . . ?
H29A C29 H29B 108.9 . . ?
C29 C30 C31 105.9(3) . . ?
C29 C30 H30A 110.6 . . ?
C31 C30 H30A 110.6 . . ?
C29 C30 H30B 110.6 . . ?
C31 C30 H30B 110.6 . . ?
H30A C30 H30B 108.7 . . ?
O6 C31 C30 107.4(3) . . ?
O6 C31 H31A 110.2 . . ?
C30 C31 H31A 110.2 . . ?
O6 C31 H31B 110.2 . . ?
C30 C31 H31B 110.2 . . ?
H31A C31 H31B 108.5 . . ?

loop_
_geom_bond_atom_site_label_1
_geom_bond_atom_site_label_2
_geom_bond_distance
_geom_bond_site_symmetry_2
_geom_bond_publ_flag
Fe1 C24 1.727(2) . ?
Fe1 C25 1.786(2) . ?
Fe1 C23 1.930(2) . ?
Fe1 N1 2.0636(16) . ?
Fe1 P1 2.1918(6) . ?
Fe1 Fe2 2.5585(4) . ?
Fe2 C26 1.734(2) . ?
Fe2 C27 1.792(2) . ?
Fe2 C23 1.9494(19) . ?
Fe2 N2 2.0554(17) . ?
Fe2 P2 2.1888(6) . ?
K1 O1 2.5693(15) . ?
K1 O3 2.6444(18) 1_565 ?
K1 O2 2.7730(16) 4_556 ?
K1 O6 2.7763(19) . ?
K1 O5 2.7790(16) 1_565 ?
K1 O4 2.7932(17) 4_556 ?
P1 C1 1.782(2) . ?
P1 C11 1.853(2) . ?
P1 C14 1.857(2) . ?
P2 C10 1.800(2) . ?
P2 C17 1.851(2) . ?
P2 C20 1.862(2) . ?
O1 C23 1.200(2) . ?
O2 C24 1.168(3) . ?
O3 C25 1.161(3) . ?
O4 C26 1.162(3) . ?
O5 C27 1.163(3) . ?
O6 C31 1.418(4) . ?
O6 C28 1.424(4) . ?
N1 C6 1.358(3) . ?
N1 C2 1.383(3) . ?
N2 C6 1.363(3) . ?
N2 C9 1.376(3) . ?
C1 C2 1.405(3) . ?
C1 H1 0.9500 . ?
C1 H1A 0.9900 . ?
C1 H1B 0.9900 . ?
C2 C3 1.422(3) . ?
C3 C4 1.351(3) . ?
C3 H3 0.9500 . ?
C4 C5 1.414(3) . ?
C4 H4 0.9500 . ?
C5 C7 1.397(3) . ?
C5 C6 1.439(3) . ?
C7 C8 1.367(3) . ?
C7 H7 0.9500 . ?
C8 C9 1.401(3) . ?
C8 H8 0.9500 . ?
C9 C10 1.455(3) . ?
C10 H10A 0.9900 . ?
C10 H10B 0.9900 . ?
C10 H10 0.9500 . ?
C11 C12 1.522(3) . ?
C11 C13 1.524(4) . ?
C11 H11 1.0000 . ?
C12 H12A 0.9800 . ?
C12 H12B 0.9800 . ?
C12 H12C 0.9800 . ?
C13 H13A 0.9800 . ?
C13 H13B 0.9800 . ?
C13 H13C 0.9800 . ?
C14 C16 1.521(4) . ?
C14 C15 1.527(3) . ?
C14 H14 1.0000 . ?
C15 H15A 0.9800 . ?
C15 H15B 0.9800 . ?
C15 H15C 0.9800 . ?
C16 H16A 0.9800 . ?
C16 H16B 0.9800 . ?
C16 H16C 0.9800 . ?
C17 C19 1.519(4) . ?
C17 C18 1.522(4) . ?
C17 H17 1.0000 . ?
C18 H18A 0.9800 . ?
C18 H18B 0.9800 . ?
C18 H18C 0.9800 . ?
C19 H19A 0.9800 . ?
C19 H19B 0.9800 . ?
C19 H19C 0.9800 . ?
C20 C21 1.511(4) . ?
C20 C22 1.541(4) . ?
C20 H20 1.0000 . ?
C21 H21A 0.9800 . ?
C21 H21B 0.9800 . ?
C21 H21C 0.9800 . ?
C22 H22A 0.9800 . ?
C22 H22B 0.9800 . ?
C22 H22C 0.9800 . ?
C28 C29 1.508(5) . ?
C28 H28A 0.9900 . ?
C28 H28B 0.9900 . ?
C29 C30 1.494(5) . ?
C29 H29A 0.9900 . ?
C29 H29B 0.9900 . ?
C30 C31 1.509(4) . ?
C30 H30A 0.9900 . ?
C30 H30B 0.9900 . ?
C31 H31A 0.9900 . ?
C31 H31B 0.9900 . ?

loop_
_geom_torsion_atom_site_label_1
_geom_torsion_atom_site_label_2
_geom_torsion_atom_site_label_3
_geom_torsion_atom_site_label_4
_geom_torsion
_geom_torsion_site_symmetry_1
_geom_torsion_site_symmetry_2
_geom_torsion_site_symmetry_3
_geom_torsion_site_symmetry_4
_geom_torsion_publ_flag
C11 P1 C1 C2 102.5(2) . . . . ?
C14 P1 C1 C2 -150.30(19) . . . . ?
Fe1 P1 C1 C2 -24.0(2) . . . . ?
C6 N1 C2 C1 -172.8(2) . . . . ?
Fe1 N1 C2 C1 6.1(3) . . . . ?
C6 N1 C2 C3 5.8(3) . . . . ?
Fe1 N1 C2 C3 -175.25(17) . . . . ?
P1 C1 C2 N1 13.6(3) . . . . ?
P1 C1 C2 C3 -165.03(18) . . . . ?
N1 C2 C3 C4 -6.8(4) . . . . ?
C1 C2 C3 C4 171.8(2) . . . . ?
C2 C3 C4 C5 1.8(4) . . . . ?
C3 C4 C5 C7 -177.5(2) . . . . ?
C3 C4 C5 C6 3.8(3) . . . . ?
C2 N1 C6 N2 179.02(18) . . . . ?
Fe1 N1 C6 N2 0.2(3) . . . . ?
C2 N1 C6 C5 -0.1(3) . . . . ?
Fe1 N1 C6 C5 -178.91(15) . . . . ?
C9 N2 C6 N1 -176.40(18) . . . . ?
Fe2 N2 C6 N1 6.0(2) . . . . ?
C9 N2 C6 C5 2.7(3) . . . . ?
Fe2 N2 C6 C5 -174.92(14) . . . . ?
C7 C5 C6 N1 176.4(2) . . . . ?
C4 C5 C6 N1 -4.8(3) . . . . ?
C7 C5 C6 N2 -2.6(3) . . . . ?
C4 C5 C6 N2 176.2(2) . . . . ?
C4 C5 C7 C8 -177.7(2) . . . . ?
C6 C5 C7 C8 1.1(4) . . . . ?
C5 C7 C8 C9 0.3(4) . . . . ?
C6 N2 C9 C8 -1.3(3) . . . . ?
Fe2 N2 C9 C8 176.46(18) . . . . ?
C6 N2 C9 C10 179.9(2) . . . . ?
Fe2 N2 C9 C10 -2.3(3) . . . . ?
C7 C8 C9 N2 -0.3(4) . . . . ?
C7 C8 C9 C10 178.5(2) . . . . ?
N2 C9 C10 P2 -18.9(3) . . . . ?
C8 C9 C10 P2 162.33(19) . . . . ?
C17 P2 C10 C9 -99.5(2) . . . . ?
C20 P2 C10 C9 155.16(19) . . . . ?
Fe2 P2 C10 C9 28.0(2) . . . . ?
C1 P1 C11 C12 -60.80(19) . . . . ?
C14 P1 C11 C12 -171.44(17) . . . . ?
Fe1 P1 C11 C12 51.45(19) . . . . ?
C1 P1 C11 C13 176.09(18) . . . . ?
C14 P1 C11 C13 65.45(19) . . . . ?
Fe1 P1 C11 C13 -71.66(19) . . . . ?
C1 P1 C14 C16 64.2(2) . . . . ?
C11 P1 C14 C16 173.8(2) . . . . ?
Fe1 P1 C14 C16 -48.7(2) . . . . ?
C1 P1 C14 C15 -60.8(2) . . . . ?
C11 P1 C14 C15 48.9(2) . . . . ?
Fe1 P1 C14 C15 -173.68(17) . . . . ?
C10 P2 C17 C19 172.08(19) . . . . ?
C20 P2 C17 C19 -79.0(2) . . . . ?
Fe2 P2 C17 C19 59.0(2) . . . . ?
C10 P2 C17 C18 48.8(2) . . . . ?
C20 P2 C17 C18 157.8(2) . . . . ?
Fe2 P2 C17 C18 -64.3(2) . . . . ?
C10 P2 C20 C21 -84.4(2) . . . . ?
C17 P2 C20 C21 166.1(2) . . . . ?
Fe2 P2 C20 C21 28.1(2) . . . . ?
C10 P2 C20 C22 41.2(2) . . . . ?
C17 P2 C20 C22 -68.3(2) . . . . ?
Fe2 P2 C20 C22 153.72(16) . . . . ?
C31 O6 C28 C29 29.9(3) . . . . ?
K1 O6 C28 C29 -145.5(2) . . . . ?
O6 C28 C29 C30 -26.0(3) . . . . ?
C28 C29 C30 C31 12.8(4) . . . . ?
C28 O6 C31 C30 -21.5(3) . . . . ?
K1 O6 C31 C30 154.1(2) . . . . ?
C29 C30 C31 O6 4.6(4) . . . . ?
